data_1511822
loop_
_publ_author_name
'Merz, Tyler A.'
'Waddell, Paul G.'
'Cole, Jacqueline M.'

_publ_section_title
;
 Systematic Molecular Design ofp-Phenylene Lasing Properties
;
_journal_issue 16
_journal_name_full 'The Journal of Physical Chemistry C'
_journal_page_first 8429
_journal_paper_doi 10.1021/jp401004m
_journal_volume 117
_journal_year 2013
_chemical_formula_moiety 'C52 H54 O2'
_chemical_formula_sum 'C52 H54 O2'
_chemical_formula_weight 710.95
_chemical_name_systematic
;
Exalite 416
;
_space_group_IT_number 14
_symmetry_cell_setting monoclinic
_symmetry_space_group_name_Hall '-P 2ybc'
_symmetry_space_group_name_H-M 'P 1 21/c 1'
_atom_sites_solution_hydrogens geom
_atom_sites_solution_primary direct
_atom_sites_solution_secondary difmap
_audit_creation_date 2012-06-21T14:36:02-00:00
_audit_creation_method 'WinGX routine CIF_UPDATE'
_cell_angle_alpha 90.000(5)
_cell_angle_beta 104.583(3)
_cell_angle_gamma 90.000(3)
_cell_formula_units_Z 4
_cell_length_a 15.938(3)
_cell_length_b 11.092(2)
_cell_length_c 23.495(5)
_cell_measurement_reflns_used 15016
_cell_measurement_temperature 120(2)
_cell_measurement_theta_max 33.2
_cell_measurement_theta_min 1.8
_cell_volume 4019.7(14)
_computing_cell_refinement
;
        CrystalClear-SM Expert 2.0 r4 (Rigaku, 2009)
;
_computing_data_collection
;
        CrystalClear-SM Expert 2.0 r4 (Rigaku, 2009)
;
_computing_data_reduction
;
        CrystalClear-SM Expert 2.0 r4 (Rigaku, 2009)
;
_computing_structure_refinement 'SHELXL-97 (Sheldrick, 2008)'
_diffrn_ambient_temperature 120(2)
_diffrn_detector_area_resol_mean 28.5714
_diffrn_measured_fraction_theta_full 0.982
_diffrn_measured_fraction_theta_max 0.982
_diffrn_measurement_device_type
;
        Rigaku Saturn724+ (2x2 bin mode)
;
_diffrn_measurement_method 'profile data from \w-scans'
_diffrn_radiation_monochromator graphite
_diffrn_radiation_type MoK\a
_diffrn_radiation_wavelength 0.71073
_diffrn_reflns_av_R_equivalents 0.0397
_diffrn_reflns_av_unetI/netI 0.0612
_diffrn_reflns_limit_h_max 20
_diffrn_reflns_limit_h_min -20
_diffrn_reflns_limit_k_max 14
_diffrn_reflns_limit_k_min -8
_diffrn_reflns_limit_l_max 23
_diffrn_reflns_limit_l_min -30
_diffrn_reflns_number 15355
_diffrn_reflns_theta_full 27.48
_diffrn_reflns_theta_max 27.48
_diffrn_reflns_theta_min 3.09
_diffrn_source 'Sealed Tube'
_exptl_absorpt_coefficient_mu 0.069
_exptl_absorpt_correction_T_max 0.988
_exptl_absorpt_correction_T_min 0.949
_exptl_absorpt_correction_type multi-scan
_exptl_absorpt_process_details 'Higashi, 1995'
_exptl_crystal_colour Colorless
_exptl_crystal_density_diffrn 1.175
_exptl_crystal_density_method 'not measured'
_exptl_crystal_description Prism
_exptl_crystal_F_000 1528
_exptl_crystal_size_max 0.76
_exptl_crystal_size_mid 0.46
_exptl_crystal_size_min 0.18
_refine_diff_density_max 0.281
_refine_diff_density_min -0.278
_refine_diff_density_rms 0.052
_refine_ls_extinction_method none
_refine_ls_goodness_of_fit_ref 1.128
_refine_ls_hydrogen_treatment mixed
_refine_ls_matrix_type full
_refine_ls_number_parameters 703
_refine_ls_number_reflns 9061
_refine_ls_number_restraints 0
_refine_ls_restrained_S_all 1.128
_refine_ls_R_factor_all 0.0694
_refine_ls_R_factor_gt 0.0602
_refine_ls_shift/su_max 0.001
_refine_ls_shift/su_mean 0
_refine_ls_structure_factor_coef Fsqd
_refine_ls_weighting_details 'calc w=1/[\s^2^(Fo^2^)+(0.0511P)^2^+1.4616P] where P=(Fo^2^+2Fc^2^)/3'
_refine_ls_weighting_scheme calc
_refine_ls_wR_factor_ref 0.1434
_reflns_number_gt 7976
_reflns_number_total 9061
_reflns_threshold_expression >2\s(I)
_cod_data_source_file jp401004m_si_001.cif
_cod_data_source_block 416
_cod_depositor_comments
;
The following automatic conversions were performed:

'_exptl_absorpt_correction_type' value 'Multi-scan' changed to
'multi-scan' according to
/home/saulius/struct/CIF-dictionaries/cif_core.dic dictionary named
'cif_core.dic' version 2.4.2 from 2011-04-26.

Automatic conversion script
Id: cif_fix_values 1891 2012-01-12 08:04:46Z andrius 
;
_cod_original_sg_symbol_Hall -p_2ybc
_cod_original_sg_symbol_H-M 'P 21/c'
_cod_database_code 1511822

loop_
_symmetry_equiv_pos_as_xyz
'x, y, z'
'-x, y+1/2, -z+1/2'
'-x, -y, -z'
'x, -y-1/2, z-1/2'

loop_
_atom_site_label
_atom_site_fract_x
_atom_site_fract_y
_atom_site_fract_z
_atom_site_U_iso_or_equiv
_atom_site_adp_type
_atom_site_calc_flag
_atom_site_occupancy
_atom_site_type_symbol
H16 1.6779(12) 0.6650(17) 0.7699(8) 0.024(5) Uiso d 1 H
H3 0.5872(12) 0.4856(17) 0.4839(8) 0.024(5) Uiso d 1 H
H205 1.4253(13) 0.8106(18) 0.7155(9) 0.030(5) Uiso d 1 H
H13 1.5450(12) 0.6444(18) 0.7200(9) 0.028(5) Uiso d 1 H
H2 0.7734(14) 0.235(2) 0.6446(9) 0.039(6) Uiso d 1 H
H9 1.2842(13) 0.7263(18) 0.6565(9) 0.028(5) Uiso d 1 H
H10 1.4615(13) 0.7879(18) 0.6586(9) 0.030(5) Uiso d 1 H
H1 0.8739(14) 0.283(2) 0.6625(10) 0.040(6) Uiso d 1 H
H8 1.4161(13) 0.6462(17) 0.7683(8) 0.026(5) Uiso d 1 H
H6 1.1793(12) 0.5541(17) 0.6520(8) 0.024(5) Uiso d 1 H
H14 1.6363(13) 0.3319(18) 0.6539(9) 0.031(5) Uiso d 1 H
H15 1.7386(12) 0.4495(18) 0.6424(8) 0.024(5) Uiso d 1 H
H5 0.3283(13) 0.3214(18) 0.4074(9) 0.030(5) Uiso d 1 H
H4 0.4744(13) 0.3906(19) 0.4245(9) 0.031(5) Uiso d 1 H
H7 1.3104(12) 0.6339(17) 0.7518(8) 0.025(5) Uiso d 1 H
H17 1.8114(14) 0.758(2) 0.7848(10) 0.039(6) Uiso d 1 H
H12 1.3156(14) 0.422(2) 0.7674(9) 0.037(6) Uiso d 1 H
H117 0.4040(14) 0.050(2) 0.5294(9) 0.037(6) Uiso d 1 H
H111 0.8224(14) 0.046(2) 0.4983(9) 0.038(6) Uiso d 1 H
H105 1.3482(15) 0.919(2) 0.6018(11) 0.043(6) Uiso d 1 H
H108 0.9410(17) 0.017(2) 0.4169(11) 0.058(7) Uiso d 1 H
H116 0.5530(13) 0.1188(18) 0.5456(9) 0.027(5) Uiso d 1 H
H110 0.9248(13) 0.0559(19) 0.5225(9) 0.034(5) Uiso d 1 H
H112 0.9197(14) 0.0946(19) 0.6237(9) 0.037(6) Uiso d 1 H
H106 1.3177(15) 0.947(2) 0.6623(10) 0.041(6) Uiso d 1 H
H103 1.4187(14) 0.4215(19) 0.7738(9) 0.032(5) Uiso d 1 H
H118 0.2150(15) 0.185(2) 0.3776(11) 0.048(7) Uiso d 1 H
H119 0.1512(15) 0.153(2) 0.4231(10) 0.045(6) Uiso d 1 H
H114 0.9181(18) 0.114(2) 0.7326(11) 0.058(7) Uiso d 1 H
H113 0.8177(13) 0.0596(19) 0.6009(9) 0.033(5) Uiso d 1 H
H100 1.3229(12) 0.2192(18) 0.5882(8) 0.027(5) Uiso d 1 H
H101 1.3900(16) 0.417(2) 0.8701(11) 0.056(7) Uiso d 1 H
H104 1.3347(12) 0.6832(17) 0.6091(9) 0.025(5) Uiso d 1 H
H109 0.8327(19) 0.005(3) 0.3942(13) 0.074(9) Uiso d 1 H
H107 2.0044(17) 0.858(2) 0.7476(11) 0.054(7) Uiso d 1 H
H102 1.4414(15) 0.543(2) 0.8611(10) 0.044(6) Uiso d 1 H
H115 0.6782(12) 0.1375(18) 0.5207(8) 0.023(5) Uiso d 1 H
H215 1.4943(13) 0.259(2) 0.6224(9) 0.034(5) Uiso d 1 H
H212 0.8397(16) 0.195(2) 0.7490(11) 0.052(7) Uiso d 1 H
H217 1.4121(15) 0.991(2) 0.6541(10) 0.044(6) Uiso d 1 H
H211 0.8859(16) 0.102(2) 0.3632(12) 0.055(7) Uiso d 1 H
H208 0.1997(14) 0.283(2) 0.4253(9) 0.037(6) Uiso d 1 H
H204 1.0413(12) 0.2101(18) 0.5913(8) 0.024(5) Uiso d 1 H
H216 1.8769(14) 0.540(2) 0.6606(9) 0.038(6) Uiso d 1 H
H202 1.0576(13) 0.5829(19) 0.5782(9) 0.032(5) Uiso d 1 H
H207 1.9570(17) 0.820(2) 0.7988(13) 0.061(8) Uiso d 1 H
H200 0.7316(13) 0.5568(19) 0.5039(9) 0.032(5) Uiso d 1 H
H206 1.8964(19) 0.882(3) 0.7368(13) 0.072(9) Uiso d 1 H
H209 0.8268(16) 0.211(2) 0.4323(10) 0.046(6) Uiso d 1 H
H201 0.9030(14) 0.595(2) 0.5437(9) 0.038(6) Uiso d 1 H
H203 1.1708(14) 0.2266(19) 0.5655(9) 0.034(5) Uiso d 1 H
H213 0.8172(16) 0.065(2) 0.7139(10) 0.048(6) Uiso d 1 H
H214 1.3371(16) 0.542(2) 0.8575(11) 0.051(7) Uiso d 1 H
H210 0.9298(16) 0.216(2) 0.4557(10) 0.048(7) Uiso d 1 H
O1 0.27274(8) 0.13719(12) 0.46206(6) 0.0324(3) Uani d 1 O
C24 1.29918(10) 0.48178(14) 0.65127(7) 0.0211(3) Uani d 1 C
C13 1.06384(10) 0.39741(15) 0.58772(7) 0.0234(3) Uani d 1 C
C28 1.43478(10) 0.40662(15) 0.64960(7) 0.0231(3) Uani d 1 C
C29 1.44989(10) 0.51942(15) 0.67751(7) 0.0215(3) Uani d 1 C
C1 0.52777(10) 0.26045(15) 0.48716(7) 0.0218(3) Uani d 1 C
C19 1.34139(10) 0.38364(15) 0.63295(7) 0.0222(3) Uani d 1 C
C39 0.85768(11) 0.19641(15) 0.55204(8) 0.0258(3) Uani d 1 C
C22 1.16002(10) 0.39188(15) 0.60584(7) 0.0227(3) Uani d 1 C
C15 0.92406(11) 0.29857(15) 0.56104(7) 0.0242(3) Uani d 1 C
C50 1.34270(10) 0.69925(15) 0.65112(7) 0.0223(3) Uani d 1 C
C11 0.63632(11) 0.42677(15) 0.49497(7) 0.0239(3) Uani d 1 C
C10 0.61880(10) 0.30399(15) 0.49967(7) 0.0228(3) Uani d 1 C
C7 0.78923(10) 0.39066(15) 0.52690(7) 0.0234(3) Uani d 1 C
C9 0.68883(11) 0.22344(15) 0.51717(7) 0.0247(3) Uani d 1 C
C14 1.01355(11) 0.29143(15) 0.58111(8) 0.0257(3) Uani d 1 C
C2 0.50575(11) 0.16043(16) 0.51681(7) 0.0247(3) Uani d 1 C
C34 1.69324(10) 0.54671(15) 0.70406(7) 0.0242(3) Uani d 1 C
C21 1.20398(11) 0.29343(15) 0.58855(7) 0.0246(3) Uani d 1 C
C26 1.58757(11) 0.38227(16) 0.66108(8) 0.0265(3) Uani d 1 C
C47 1.36510(11) 0.58906(15) 0.74852(7) 0.0225(3) Uani d 1 C
C30 1.53385(10) 0.56262(15) 0.69745(7) 0.0227(3) Uani d 1 C
C17 0.93211(11) 0.51615(15) 0.55407(7) 0.0244(3) Uani d 1 C
C46 1.36441(10) 0.57624(14) 0.68286(7) 0.0208(3) Uani d 1 C
C8 0.77323(10) 0.26682(15) 0.53068(7) 0.0241(3) Uani d 1 C
C16 0.88312(10) 0.41047(15) 0.54690(7) 0.0228(3) Uani d 1 C
C20 1.29406(11) 0.28834(15) 0.60224(7) 0.0245(3) Uani d 1 C
C3 0.42092(11) 0.12192(16) 0.50792(7) 0.0254(3) Uani d 1 C
C6 0.46045(11) 0.31874(15) 0.44699(7) 0.0249(3) Uani d 1 C
C12 0.72080(11) 0.47075(15) 0.50809(7) 0.0238(3) Uani d 1 C
C18 1.02164(11) 0.50844(15) 0.57475(7) 0.0239(3) Uani d 1 C
C25 1.60431(10) 0.49533(15) 0.68838(7) 0.0234(3) Uani d 1 C
C23 1.20940(10) 0.48567(15) 0.63820(7) 0.0224(3) Uani d 1 C
C4 0.35482(10) 0.18260(15) 0.46802(7) 0.0250(3) Uani d 1 C
C5 0.37463(11) 0.28045(16) 0.43705(8) 0.0256(3) Uani d 1 C
C51 1.40731(11) 0.80193(16) 0.67030(8) 0.0267(4) Uani d 1 C
C43 0.87084(11) 0.10476(16) 0.50542(8) 0.0284(4) Uani d 1 C
C27 1.50393(11) 0.33732(16) 0.64176(8) 0.0267(4) Uani d 1 C
C40 0.86031(11) 0.12978(16) 0.61026(8) 0.0290(4) Uani d 1 C
O2 1.93419(9) 0.71460(13) 0.72618(7) 0.0434(4) Uani d 1 O
C35 1.71820(11) 0.63685(17) 0.74623(8) 0.0296(4) Uani d 1 C
C36 1.79843(12) 0.69399(18) 0.75596(8) 0.0321(4) Uani d 1 C
C41 0.83927(12) 0.20725(18) 0.65819(9) 0.0328(4) Uani d 1 C
C33 1.75447(11) 0.51095(17) 0.67336(8) 0.0289(4) Uani d 1 C
C32 1.83471(12) 0.56580(18) 0.68336(9) 0.0327(4) Uani d 1 C
C31 1.85596(11) 0.66033(17) 0.72331(8) 0.0316(4) Uani d 1 C
C48 1.37112(12) 0.47091(16) 0.78221(8) 0.0288(4) Uani d 1 C
C44 0.87703(13) 0.15905(18) 0.44717(9) 0.0346(4) Uani d 1 C
C52 1.36899(13) 0.92218(17) 0.64483(9) 0.0341(4) Uani d 1 C
C37 0.20463(12) 0.19309(19) 0.41885(11) 0.0393(5) Uani d 1 C
C49 1.38667(15) 0.4920(2) 0.84810(8) 0.0364(4) Uani d 1 C
C45 0.88550(15) 0.0646(2) 0.40176(10) 0.0438(5) Uani d 1 C
C42 0.85522(13) 0.1431(2) 0.71729(10) 0.0401(5) Uani d 1 C
C38 1.94938(15) 0.8276(2) 0.75520(12) 0.0454(5) Uani d 1 C

loop_
_atom_site_aniso_label
_atom_site_aniso_U_11
_atom_site_aniso_U_22
_atom_site_aniso_U_33
_atom_site_aniso_U_12
_atom_site_aniso_U_13
_atom_site_aniso_U_23
O1 0.0227(6) 0.0327(7) 0.0402(7) -0.0039(5) 0.0049(5) -0.0015(6)
C24 0.0230(7) 0.0206(8) 0.0194(7) -0.0008(6) 0.0051(6) -0.0001(6)
C13 0.0237(8) 0.0222(8) 0.0249(8) -0.0020(6) 0.0071(6) -0.0021(6)
C28 0.0236(8) 0.0231(8) 0.0223(7) 0.0011(6) 0.0055(6) 0.0000(6)
C29 0.0225(7) 0.0221(8) 0.0205(7) 0.0027(6) 0.0063(6) 0.0015(6)
C1 0.0222(7) 0.0218(8) 0.0217(7) 0.0007(6) 0.0059(6) -0.0025(6)
C19 0.0232(8) 0.0227(8) 0.0205(7) 0.0004(6) 0.0055(6) 0.0009(6)
C39 0.0221(8) 0.0193(8) 0.0350(9) -0.0012(6) 0.0053(7) 0.0000(7)
C22 0.0234(8) 0.0221(8) 0.0228(7) -0.0012(6) 0.0062(6) 0.0011(6)
C15 0.0239(8) 0.0201(8) 0.0288(8) -0.0012(6) 0.0069(6) -0.0001(7)
C50 0.0227(8) 0.0208(8) 0.0229(8) 0.0015(6) 0.0049(6) 0.0002(6)
C11 0.0243(8) 0.0207(8) 0.0267(8) 0.0038(6) 0.0065(6) 0.0006(6)
C10 0.0229(8) 0.0230(8) 0.0225(7) 0.0009(6) 0.0059(6) 0.0002(6)
C7 0.0226(8) 0.0208(8) 0.0274(8) -0.0006(6) 0.0071(6) -0.0009(6)
C9 0.0238(8) 0.0208(8) 0.0289(8) 0.0000(6) 0.0055(6) -0.0010(7)
C14 0.0253(8) 0.0203(8) 0.0310(8) -0.0001(6) 0.0062(7) 0.0006(7)
C2 0.0239(8) 0.0259(8) 0.0233(8) 0.0014(6) 0.0042(6) 0.0011(7)
C34 0.0230(8) 0.0249(8) 0.0243(8) 0.0046(6) 0.0052(6) 0.0033(7)
C21 0.0260(8) 0.0214(8) 0.0255(8) -0.0033(6) 0.0048(6) -0.0021(7)
C26 0.0254(8) 0.0264(8) 0.0278(8) 0.0064(7) 0.0071(6) -0.0006(7)
C47 0.0241(8) 0.0223(8) 0.0216(7) -0.0001(6) 0.0068(6) -0.0019(6)
C30 0.0237(8) 0.0229(8) 0.0213(7) 0.0012(6) 0.0055(6) -0.0005(6)
C17 0.0261(8) 0.0203(8) 0.0275(8) 0.0003(6) 0.0083(6) -0.0001(7)
C46 0.0195(7) 0.0208(8) 0.0218(7) 0.0006(6) 0.0050(6) -0.0012(6)
C8 0.0237(8) 0.0196(8) 0.0281(8) 0.0008(6) 0.0048(6) 0.0004(6)
C16 0.0231(8) 0.0212(8) 0.0253(8) 0.0007(6) 0.0081(6) -0.0010(6)
C20 0.0273(8) 0.0216(8) 0.0255(8) 0.0005(6) 0.0081(6) -0.0016(6)
C3 0.0267(8) 0.0248(8) 0.0248(8) -0.0017(7) 0.0068(6) 0.0011(7)
C6 0.0258(8) 0.0219(8) 0.0269(8) 0.0021(6) 0.0065(6) 0.0002(7)
C12 0.0258(8) 0.0194(8) 0.0270(8) 0.0019(6) 0.0083(6) 0.0001(6)
C18 0.0256(8) 0.0199(8) 0.0272(8) -0.0021(6) 0.0082(6) -0.0018(6)
C25 0.0221(8) 0.0265(8) 0.0212(7) 0.0030(6) 0.0047(6) 0.0016(6)
C23 0.0230(8) 0.0212(8) 0.0237(8) -0.0005(6) 0.0071(6) -0.0012(6)
C4 0.0220(8) 0.0257(8) 0.0278(8) -0.0017(6) 0.0070(6) -0.0065(7)
C5 0.0235(8) 0.0241(8) 0.0277(8) 0.0032(6) 0.0035(6) -0.0009(7)
C51 0.0257(8) 0.0229(8) 0.0313(9) -0.0014(7) 0.0066(7) 0.0005(7)
C43 0.0203(8) 0.0211(8) 0.0414(10) 0.0002(6) 0.0036(7) -0.0014(7)
C27 0.0293(8) 0.0225(8) 0.0276(8) 0.0037(7) 0.0057(7) -0.0042(7)
C40 0.0227(8) 0.0214(8) 0.0421(10) -0.0001(7) 0.0065(7) 0.0045(7)
O2 0.0262(7) 0.0433(8) 0.0633(10) -0.0052(6) 0.0160(6) -0.0082(7)
C35 0.0243(8) 0.0350(10) 0.0294(9) 0.0034(7) 0.0064(7) -0.0021(8)
C36 0.0275(9) 0.0345(10) 0.0329(9) -0.0005(7) 0.0049(7) -0.0060(8)
C41 0.0299(9) 0.0288(9) 0.0398(10) -0.0015(7) 0.0091(8) 0.0045(8)
C33 0.0271(8) 0.0277(9) 0.0327(9) 0.0040(7) 0.0093(7) -0.0009(8)
C32 0.0269(9) 0.0346(10) 0.0401(10) 0.0036(7) 0.0149(8) 0.0002(8)
C31 0.0211(8) 0.0338(10) 0.0393(10) 0.0018(7) 0.0063(7) 0.0020(8)
C48 0.0345(9) 0.0257(9) 0.0260(8) -0.0017(7) 0.0076(7) 0.0012(7)
C44 0.0352(10) 0.0296(10) 0.0376(10) 0.0059(8) 0.0065(8) -0.0017(8)
C52 0.0355(10) 0.0237(9) 0.0403(11) -0.0003(8) 0.0046(8) 0.0033(8)
C37 0.0229(9) 0.0286(10) 0.0611(14) 0.0021(7) 0.0008(9) -0.0019(9)
C49 0.0468(12) 0.0383(11) 0.0255(9) -0.0006(9) 0.0116(8) 0.0037(8)
C45 0.0415(12) 0.0423(12) 0.0448(12) 0.0101(10) 0.0060(9) -0.0092(10)
C42 0.0308(10) 0.0469(12) 0.0424(11) -0.0036(9) 0.0092(8) 0.0094(10)
C38 0.0343(11) 0.0465(13) 0.0545(14) -0.0108(10) 0.0096(10) -0.0079(11)

loop_
_atom_type_symbol
_atom_type_description
_atom_type_scat_dispersion_real
_atom_type_scat_dispersion_imag
_atom_type_scat_source
C C 0.0033 0.0016 'International Tables Vol C Tables 4.2.6.8 and 6.1.1.4'
H H 0 0 'International Tables Vol C Tables 4.2.6.8 and 6.1.1.4'
O O 0.0106 0.006 'International Tables Vol C Tables 4.2.6.8 and 6.1.1.4'

loop_
_geom_angle_atom_site_label_1
_geom_angle_atom_site_label_2
_geom_angle_atom_site_label_3
_geom_angle
C4 O1 C37 116.53(15)
C23 C24 C19 120.27(15)
C23 C24 C46 128.56(14)
C19 C24 C46 111.12(14)
C18 C13 C14 118.77(15)
C18 C13 C22 120.23(15)
C14 C13 C22 120.96(15)
C27 C28 C29 120.31(15)
C27 C28 C19 130.84(16)
C29 C28 C19 108.85(14)
C30 C29 C28 120.18(15)
C30 C29 C46 129.14(15)
C28 C29 C46 110.65(14)
C6 C1 C2 117.18(15)
C6 C1 C10 121.92(15)
C2 C1 C10 120.88(14)
C20 C19 C24 120.65(15)
C20 C19 C28 130.82(15)
C24 C19 C28 108.48(14)
C8 C39 C15 100.86(13)
C8 C39 C40 111.13(14)
C15 C39 C40 111.61(14)
C8 C39 C43 111.64(14)
C15 C39 C43 111.89(14)
C40 C39 C43 109.51(14)
C23 C22 C21 118.50(15)
C23 C22 C13 121.39(15)
C21 C22 C13 120.06(15)
C14 C15 C16 120.54(15)
C14 C15 C39 128.42(15)
C16 C15 C39 111.03(14)
C51 C50 C46 117.53(14)
C51 C50 H9 108.4(11)
C46 C50 H9 107.5(11)
C51 C50 H104 109.9(11)
C46 C50 H104 106.4(11)
H9 C50 H104 106.7(16)
C12 C11 C10 121.63(15)
C12 C11 H3 118.6(11)
C10 C11 H3 119.7(11)
C11 C10 C9 118.76(15)
C11 C10 C1 120.30(15)
C9 C10 C1 120.94(15)
C12 C7 C8 120.33(15)
C12 C7 C16 131.40(15)
C8 C7 C16 108.24(14)
C8 C9 C10 119.88(15)
C8 C9 H115 119.9(11)
C10 C9 H115 120.2(11)
C15 C14 C13 119.83(16)
C15 C14 H204 119.0(11)
C13 C14 H204 121.2(11)
C3 C2 C1 121.83(15)
C3 C2 H116 120.4(11)
C1 C2 H116 117.7(11)
C35 C34 C33 117.10(16)
C35 C34 C25 122.38(15)
C33 C34 C25 120.38(16)
C20 C21 C22 121.54(15)
C20 C21 H203 118.3(12)
C22 C21 H203 120.1(12)
C27 C26 C25 121.79(15)
C27 C26 H14 117.7(12)
C25 C26 H14 120.5(12)
C48 C47 C46 115.05(14)
C48 C47 H8 110.6(11)
C46 C47 H8 108.0(11)
C48 C47 H7 108.9(11)
C46 C47 H7 109.1(11)
H8 C47 H7 104.7(15)
C29 C30 C25 120.25(15)
C29 C30 H13 119.9(11)
C25 C30 H13 119.9(11)
C18 C17 C16 119.00(16)
C18 C17 H201 121.1(13)
C16 C17 H201 119.9(13)
C24 C46 C29 100.83(13)
C24 C46 C47 112.34(13)
C29 C46 C47 109.63(13)
C24 C46 C50 109.08(13)
C29 C46 C50 114.64(13)
C47 C46 C50 110.08(13)
C9 C8 C7 120.38(15)
C9 C8 C39 128.38(15)
C7 C8 C39 111.22(14)
C17 C16 C15 120.14(15)
C17 C16 C7 131.23(15)
C15 C16 C7 108.62(14)
C19 C20 C21 118.85(15)
C19 C20 H100 121.6(11)
C21 C20 H100 119.5(11)
C2 C3 C4 119.80(16)
C2 C3 H117 122.7(12)
C4 C3 H117 117.5(12)
C5 C6 C1 121.77(16)
C5 C6 H4 119.2(11)
C1 C6 H4 119.1(12)
C7 C12 C11 118.97(15)
C7 C12 H200 120.8(12)
C11 C12 H200 120.2(12)
C17 C18 C13 121.69(15)
C17 C18 H202 119.7(12)
C13 C18 H202 118.5(12)
C26 C25 C30 118.41(15)
C26 C25 C34 121.06(15)
C30 C25 C34 120.42(15)
C24 C23 C22 120.15(15)
C24 C23 H6 120.5(11)
C22 C23 H6 119.4(11)
O1 C4 C5 124.72(15)
O1 C4 C3 115.46(15)
C5 C4 C3 119.82(15)
C4 C5 C6 119.59(16)
C4 C5 H5 120.0(12)
C6 C5 H5 120.4(12)
C52 C51 C50 111.29(15)
C52 C51 H205 107.6(11)
C50 C51 H205 111.4(11)
C52 C51 H10 108.7(12)
C50 C51 H10 112.0(12)
H205 C51 H10 105.5(16)
C44 C43 C39 115.34(15)
C44 C43 H111 109.4(12)
C39 C43 H111 108.3(12)
C44 C43 H110 109.2(12)
C39 C43 H110 108.9(12)
H111 C43 H110 105.3(17)
C26 C27 C28 119.02(16)
C26 C27 H215 119.9(12)
C28 C27 H215 121.1(12)
C41 C40 C39 115.05(15)
C41 C40 H112 110.8(12)
C39 C40 H112 106.1(12)
C41 C40 H113 109.4(12)
C39 C40 H113 107.8(12)
H112 C40 H113 107.3(17)
C31 O2 C38 117.04(16)
C34 C35 C36 121.95(16)
C34 C35 H16 120.8(11)
C36 C35 H16 117.3(11)
C31 C36 C35 119.61(18)
C31 C36 H17 122.1(13)
C35 C36 H17 118.3(13)
C40 C41 C42 113.22(17)
C40 C41 H2 108.9(12)
C42 C41 H2 109.4(12)
C40 C41 H1 109.4(13)
C42 C41 H1 109.8(13)
H2 C41 H1 105.8(17)
C32 C33 C34 121.31(17)
C32 C33 H15 119.1(11)
C34 C33 H15 119.5(11)
C33 C32 C31 120.29(16)
C33 C32 H216 120.0(13)
C31 C32 H216 119.6(13)
O2 C31 C36 125.07(18)
O2 C31 C32 115.34(16)
C36 C31 C32 119.58(17)
C47 C48 C49 111.69(15)
C47 C48 H12 110.1(12)
C49 C48 H12 109.4(12)
C47 C48 H103 108.8(12)
C49 C48 H103 110.5(12)
H12 C48 H103 106.2(17)
C43 C44 C45 113.25(18)
C43 C44 H209 108.9(14)
C45 C44 H209 111.3(14)
C43 C44 H210 107.6(13)
C45 C44 H210 110.2(13)
H209 C44 H210 105.3(19)
C51 C52 H105 112.0(14)
C51 C52 H106 110.7(13)
H105 C52 H106 108.6(18)
C51 C52 H217 113.1(13)
H105 C52 H217 106.3(19)
H106 C52 H217 105.9(18)
O1 C37 H118 111.0(14)
O1 C37 H119 104.6(13)
H118 C37 H119 113.7(19)
O1 C37 H208 113.2(12)
H118 C37 H208 105.5(18)
H119 C37 H208 109.1(18)
C48 C49 H101 112.4(15)
C48 C49 H102 107.4(13)
H101 C49 H102 112.7(19)
C48 C49 H214 111.2(14)
H101 C49 H214 107(2)
H102 C49 H214 106.4(19)
C44 C45 H108 109.5(15)
C44 C45 H109 110.0(16)
H108 C45 H109 109(2)
C44 C45 H211 111.6(15)
H108 C45 H211 109(2)
H109 C45 H211 107(2)
C41 C42 H114 112.9(15)
C41 C42 H212 112.7(14)
H114 C42 H212 108(2)
C41 C42 H213 110.9(13)
H114 C42 H213 105.1(19)
H212 C42 H213 106.4(19)
O2 C38 H107 105.4(15)
O2 C38 H207 112.3(16)
H107 C38 H207 109(2)
O2 C38 H206 106.9(16)
H107 C38 H206 113(2)
H207 C38 H206 110(2)

loop_
_geom_bond_atom_site_label_1
_geom_bond_atom_site_label_2
_geom_bond_distance
O1 C4 1.376(2)
O1 C37 1.428(2)
C24 C23 1.387(2)
C24 C19 1.403(2)
C24 C46 1.530(2)
C13 C18 1.399(2)
C13 C14 1.409(2)
C13 C22 1.485(2)
C28 C27 1.393(2)
C28 C29 1.405(2)
C28 C19 1.463(2)
C29 C30 1.387(2)
C29 C46 1.535(2)
C1 C6 1.396(2)
C1 C2 1.401(2)
C1 C10 1.487(2)
C19 C20 1.390(2)
C39 C8 1.527(2)
C39 C15 1.528(2)
C39 C40 1.546(3)
C39 C43 1.547(2)
C22 C23 1.407(2)
C22 C21 1.411(2)
C15 C14 1.387(2)
C15 C16 1.403(2)
C50 C51 1.525(2)
C50 C46 1.552(2)
C50 H9 1.02(2)
C50 H104 0.98(2)
C11 C12 1.392(2)
C11 C10 1.400(2)
C11 H3 1.003(19)
C10 C9 1.408(2)
C7 C12 1.390(2)
C7 C8 1.404(2)
C7 C16 1.468(2)
C9 C8 1.388(2)
C9 H115 0.98(2)
C14 H204 1.007(19)
C2 C3 1.383(2)
C2 H116 0.99(2)
C34 C35 1.393(3)
C34 C33 1.409(2)
C34 C25 1.485(2)
C21 C20 1.391(2)
C21 H203 0.99(2)
C26 C27 1.388(2)
C26 C25 1.403(2)
C26 H14 1.00(2)
C47 C48 1.521(2)
C47 C46 1.547(2)
C47 H8 1.04(2)
C47 H7 1.023(19)
C30 C25 1.409(2)
C30 H13 1.04(2)
C17 C18 1.389(2)
C17 C16 1.395(2)
C17 H201 0.99(2)
C20 H100 0.99(2)
C3 C4 1.394(2)
C3 H117 1.01(2)
C6 C5 1.395(2)
C6 H4 1.01(2)
C12 H200 0.98(2)
C18 H202 1.00(2)
C23 H6 0.996(19)
C4 C5 1.387(2)
C5 H5 0.99(2)
C51 C52 1.525(3)
C51 H205 1.03(2)
C51 H10 0.98(2)
C43 C44 1.521(3)
C43 H111 0.99(2)
C43 H110 1.01(2)
C27 H215 0.98(2)
C40 C41 1.520(3)
C40 H112 1.00(2)
C40 H113 1.02(2)
O2 C31 1.371(2)
O2 C38 1.419(3)
C35 C36 1.393(3)
C35 H16 1.000(19)
C36 C31 1.387(3)
C36 H17 0.97(2)
C41 C42 1.523(3)
C41 H2 1.06(2)
C41 H1 0.99(2)
C33 C32 1.382(3)
C33 H15 0.98(2)
C32 C31 1.391(3)
C32 H216 1.00(2)
C48 C49 1.523(2)
C48 H12 1.02(2)
C48 H103 1.00(2)
C44 C45 1.525(3)
C44 H209 0.98(2)
C44 H210 1.03(2)
C52 H105 0.98(2)
C52 H106 1.04(2)
C52 H217 1.01(2)
C37 H118 1.03(3)
C37 H119 0.99(2)
C37 H208 1.01(2)
C49 H101 0.97(3)
C49 H102 1.02(2)
C49 H214 1.03(3)
C45 H108 1.01(3)
C45 H109 1.05(3)
C45 H211 1.00(3)
C42 H114 1.03(3)
C42 H212 1.02(3)
C42 H213 1.05(2)
C38 H107 1.00(3)
C38 H207 1.00(3)
C38 H206 1.04(3)
